data_7054128
loop_
_publ_author_name
'Pi\~nero Cruz, Dalice M.'
'Woodruff, Daniel N.'
'Jeon, Ie-Rang'
'Bhowmick, Indrani'
'Secu, Mihail'
'Hillard, Elizabeth A.'
'Dechambenoit, Pierre'
'Cl\'erac, Rodolphe'

_publ_section_title
;
 Switching off the single-molecule magnet properties of the
 [CoII(Me6tren)(OH2)]2+module by complexation with
 trans-[RuIII(salen)(CN)2]&#x2212;
;
_journal_issue 8
_journal_name_full 'New Journal of Chemistry'
_journal_page_first 3443
_journal_paper_doi 10.1039/C4NJ00452C
_journal_volume 38
_journal_year 2014
_chemical_formula_moiety 'C42 H74 Co2 N12 O2 Ru, 3(N O3), 3(C2 H3 N), H2 O'
_chemical_formula_sum 'C48 H85 Co2 N18 O12 Ru'
_chemical_formula_weight 1325.27
_chemical_name_systematic
; 
 ? 
;
_space_group_IT_number 14
_symmetry_cell_setting monoclinic
_symmetry_space_group_name_Hall '-P 2ybc'
_symmetry_space_group_name_H-M 'P 1 21/c 1'
_atom_sites_solution_hydrogens geom
_atom_sites_solution_primary direct
_atom_sites_solution_secondary difmap
_audit_creation_method SHELXL-97
_cell_angle_alpha 90
_cell_angle_beta 103.641(3)
_cell_angle_gamma 90
_cell_formula_units_Z 4
_cell_length_a 19.577(2)
_cell_length_b 33.296(3)
_cell_length_c 9.372(1)
_cell_measurement_reflns_used 9948
_cell_measurement_temperature 100(2)
_cell_measurement_theta_max 25.39
_cell_measurement_theta_min 2.47
_cell_volume 5936.7(10)
_computing_cell_refinement 'Bruker SAINT'
_computing_data_collection 'Bruker APEX2'
_computing_data_reduction 'Bruker SAINT'
_computing_publication_material 'WINGX (Farrugia)'
_computing_structure_refinement 'SHELXL-97 (Sheldrick, 2008)'
_computing_structure_solution SIR-92
_diffrn_ambient_temperature 100(2)
_diffrn_measured_fraction_theta_full 0.994
_diffrn_measured_fraction_theta_max 0.994
_diffrn_measurement_device_type 'Bruker APEX-II Quasar'
_diffrn_measurement_method 'phi and omega scans'
_diffrn_radiation_monochromator graphite
_diffrn_radiation_source 'Incoatec microfocus sealed tube'
_diffrn_radiation_type MoK\a
_diffrn_radiation_wavelength 0.71073
_diffrn_reflns_av_R_equivalents 0.0522
_diffrn_reflns_av_sigmaI/netI 0.0499
_diffrn_reflns_limit_h_max 23
_diffrn_reflns_limit_h_min -23
_diffrn_reflns_limit_k_max 38
_diffrn_reflns_limit_k_min -40
_diffrn_reflns_limit_l_max 11
_diffrn_reflns_limit_l_min -9
_diffrn_reflns_number 46030
_diffrn_reflns_theta_full 25.45
_diffrn_reflns_theta_max 25.45
_diffrn_reflns_theta_min 1.07
_exptl_absorpt_coefficient_mu 0.876
_exptl_absorpt_correction_T_max 0.9742
_exptl_absorpt_correction_T_min 0.8042
_exptl_absorpt_correction_type multi-scan
_exptl_absorpt_process_details SADABS
_exptl_crystal_colour blue
_exptl_crystal_density_diffrn 1.483
_exptl_crystal_density_method 'not measured'
_exptl_crystal_description plate
_exptl_crystal_F_000 2772
_exptl_crystal_size_max 0.26
_exptl_crystal_size_mid 0.12
_exptl_crystal_size_min 0.03
_refine_diff_density_max 1.228
_refine_diff_density_min -1.573
_refine_diff_density_rms 0.127
_refine_ls_extinction_method none
_refine_ls_goodness_of_fit_ref 1.133
_refine_ls_hydrogen_treatment riding
_refine_ls_matrix_type full
_refine_ls_number_parameters 745
_refine_ls_number_reflns 10943
_refine_ls_number_restraints 0
_refine_ls_restrained_S_all 1.133
_refine_ls_R_factor_all 0.0706
_refine_ls_R_factor_gt 0.0549
_refine_ls_shift/su_max 0.007
_refine_ls_shift/su_mean 0.000
_refine_ls_structure_factor_coef Fsqd
_refine_ls_weighting_details 'calc w=1/[\s^2^(Fo^2^)+(0.0592P)^2^+36.6107P] where P=(Fo^2^+2Fc^2^)/3'
_refine_ls_weighting_scheme calc
_refine_ls_wR_factor_gt 0.1568
_refine_ls_wR_factor_ref 0.1673
_reflns_number_gt 8964
_reflns_number_total 10943
_reflns_threshold_expression >2sigma(I)
_cod_data_source_file c4nj00452c2.cif
_cod_data_source_block compound_2
_cod_depositor_comments 'Adding full bibliography for 7054127--7054128.cif.'
_cod_original_cell_volume 5937(1)
_cod_original_sg_symbol_H-M P21/c
_cod_database_code 7054128

loop_
_symmetry_equiv_pos_as_xyz
'x, y, z'
'-x, y+1/2, -z+1/2'
'-x, -y, -z'
'x, -y-1/2, z-1/2'

loop_
_atom_site_label
_atom_site_type_symbol
_atom_site_fract_x
_atom_site_fract_y
_atom_site_fract_z
_atom_site_U_iso_or_equiv
_atom_site_adp_type
_atom_site_occupancy
_atom_site_symmetry_multiplicity
_atom_site_calc_flag
_atom_site_refinement_flags
Ru1 Ru 0.98195(2) 0.135174(12) 0.30311(5) 0.01342(13) Uani 1 1 d .
Co1 Co 0.71061(3) 0.13237(2) 0.15847(7) 0.01196(17) Uani 1 1 d .
Co2 Co 1.25349(4) 0.11827(2) 0.42786(8) 0.01406(17) Uani 1 1 d .
C48 C 1.1384(3) 0.24977(18) 0.3655(8) 0.0303(15) Uani 1 1 d .
C25 C 0.8755(3) 0.13802(15) 0.2363(6) 0.0156(11) Uani 1 1 d .
C26 C 1.0904(3) 0.13361(16) 0.3698(6) 0.0162(11) Uani 1 1 d .
C46 C 1.4234(4) 0.2655(2) 0.4327(7) 0.0334(15) Uani 1 1 d .
N5 N 1.3645(2) 0.10051(14) 0.4585(5) 0.0177(10) Uani 1 1 d .
O10 O 0.9343(2) 0.02271(14) -0.2267(5) 0.0367(11) Uani 1 1 d .
O11 O 0.8823(2) 0.02618(16) -0.0488(5) 0.0394(12) Uani 1 1 d .
O2 O 0.98105(19) 0.18720(11) 0.4129(4) 0.0171(8) Uani 1 1 d .
O1 O 0.98930(19) 0.15836(11) 0.1087(4) 0.0184(8) Uani 1 1 d .
N6 N 1.2389(2) 0.05526(13) 0.4039(5) 0.0167(9) Uani 1 1 d .
N7 N 1.2926(2) 0.14162(15) 0.6428(5) 0.0219(11) Uani 1 1 d .
O7 O 1.3595(3) 0.02306(14) -0.1590(5) 0.0363(11) Uani 1 1 d .
O9 O 0.8398(3) 0.05698(15) -0.2551(6) 0.0437(13) Uani 1 1 d .
N3 N 0.7017(2) 0.09145(14) 0.3249(5) 0.0184(10) Uani 1 1 d .
N1 N 0.5960(2) 0.12522(13) 0.0988(5) 0.0169(10) Uani 1 1 d .
N2 N 0.7009(2) 0.10935(13) -0.0556(5) 0.0179(10) Uani 1 1 d .
O6 O 1.3318(3) 0.04011(16) 0.0406(5) 0.0420(12) Uani 1 1 d .
N15 N 0.8859(3) 0.03547(14) -0.1759(6) 0.0230(11) Uani 1 1 d .
N4 N 0.6821(2) 0.19268(13) 0.1842(5) 0.0196(10) Uani 1 1 d .
N8 N 1.2771(2) 0.14995(14) 0.2491(5) 0.0182(10) Uani 1 1 d .
N11 N 0.9872(2) 0.07926(13) 0.2253(5) 0.0156(9) Uani 1 1 d .
O8 O 1.4195(2) 0.06849(15) -0.0199(5) 0.0404(12) Uani 1 1 d .
N14 N 1.3707(2) 0.04389(15) -0.0447(5) 0.0221(11) Uani 1 1 d .
C38 C 0.8749(3) 0.1703(2) 0.6836(6) 0.0251(13) Uani 1 1 d .
H38 H 0.8593 0.1495 0.7342 0.030 Uiso 1 1 calc R
N9 N 0.8149(2) 0.13902(14) 0.2064(5) 0.0184(10) Uani 1 1 d .
C29 C 1.0748(3) 0.14612(19) -0.1909(6) 0.0254(13) Uani 1 1 d .
H29 H 1.0885 0.1622 -0.2604 0.030 Uiso 1 1 calc R
C41 C 0.9239(3) 0.23204(18) 0.5370(7) 0.0233(12) Uani 1 1 d .
H41 H 0.9398 0.2532 0.4886 0.028 Uiso 1 1 calc R
O4 O 1.5557(3) 0.16414(19) 0.4954(6) 0.0555(15) Uani 1 1 d .
C32 C 1.0348(3) 0.09808(17) 0.0183(6) 0.0170(11) Uani 1 1 d .
C31 C 1.0671(3) 0.08151(18) -0.0880(6) 0.0220(12) Uani 1 1 d .
H31 H 1.0747 0.0540 -0.0890 0.026 Uiso 1 1 calc R
C16 C 1.2147(3) 0.04738(17) 0.2440(6) 0.0227(12) Uani 1 1 d .
H16A H 1.2485 0.0578 0.1943 0.034 Uiso 1 1 calc R
H16B H 1.1702 0.0602 0.2068 0.034 Uiso 1 1 calc R
H16C H 1.2098 0.0190 0.2274 0.034 Uiso 1 1 calc R
N13 N 1.5690(3) 0.18336(15) 0.6100(6) 0.0285(12) Uani 1 1 d .
N12 N 0.9631(2) 0.10459(14) 0.4748(5) 0.0173(10) Uani 1 1 d .
C47 C 1.0851(3) 0.2385(2) 0.2412(8) 0.0345(15) Uani 1 1 d .
H47A H 1.1010 0.2161 0.1931 0.052 Uiso 1 1 calc R
H47B H 1.0747 0.2607 0.1743 0.052 Uiso 1 1 calc R
H47C H 1.0434 0.2310 0.2721 0.052 Uiso 1 1 calc R
C37 C 0.9149(3) 0.16089(17) 0.5816(6) 0.0182(11) Uani 1 1 d .
C30 C 1.0874(3) 0.10541(19) -0.1896(6) 0.0250(13) Uani 1 1 d .
H30 H 1.1097 0.0942 -0.2575 0.030 Uiso 1 1 calc R
C24 C 1.2211(3) 0.14764(19) 0.1114(7) 0.0265(13) Uani 1 1 d .
H24A H 1.1778 0.1577 0.1290 0.040 Uiso 1 1 calc R
H24B H 1.2148 0.1202 0.0795 0.040 Uiso 1 1 calc R
H24C H 1.2343 0.1635 0.0368 0.040 Uiso 1 1 calc R
C18 C 1.3703(3) 0.14397(19) 0.6732(7) 0.0253(13) Uani 1 1 d .
H18A H 1.3895 0.1463 0.7781 0.030 Uiso 1 1 calc R
H18B H 1.3839 0.1676 0.6263 0.030 Uiso 1 1 calc R
C40 C 0.8844(3) 0.24017(19) 0.6384(7) 0.0283(14) Uani 1 1 d .
H40 H 0.8751 0.2667 0.6586 0.034 Uiso 1 1 calc R
C28 C 1.0419(3) 0.16361(18) -0.0901(6) 0.0212(12) Uani 1 1 d .
H28 H 1.0332 0.1911 -0.0937 0.025 Uiso 1 1 calc R
N16 N 1.4353(3) -0.04180(17) 0.4181(7) 0.0420(15) Uani 1 1 d .
C36 C 0.9326(3) 0.11879(17) 0.5696(6) 0.0200(12) Uani 1 1 d .
H36 H 0.9206 0.1009 0.6360 0.024 Uiso 1 1 calc R
C6 C 0.6314(3) 0.07213(17) 0.2834(6) 0.0211(12) Uani 1 1 d .
H6A H 0.6206 0.0599 0.3693 0.025 Uiso 1 1 calc R
H6B H 0.6318 0.0512 0.2117 0.025 Uiso 1 1 calc R
C27 C 1.0216(3) 0.13992(17) 0.0173(6) 0.0171(11) Uani 1 1 d .
C4 C 0.7474(3) 0.13084(18) -0.1347(6) 0.0241(13) Uani 1 1 d .
H4A H 0.7419 0.1195 -0.2310 0.036 Uiso 1 1 calc R
H4B H 0.7954 0.1281 -0.0812 0.036 Uiso 1 1 calc R
H4C H 0.7350 0.1588 -0.1431 0.036 Uiso 1 1 calc R
N17 N 1.3895(3) 0.2822(2) 0.4954(7) 0.0464(16) Uani 1 1 d .
C15 C 1.1852(3) 0.03829(17) 0.4754(7) 0.0238(13) Uani 1 1 d .
H15A H 1.1783 0.0104 0.4505 0.036 Uiso 1 1 calc R
H15B H 1.1417 0.0525 0.4418 0.036 Uiso 1 1 calc R
H15C H 1.2010 0.0411 0.5799 0.036 Uiso 1 1 calc R
C17 C 1.3999(3) 0.10647(18) 0.6156(6) 0.0219(12) Uani 1 1 d .
H17A H 1.4501 0.1096 0.6260 0.026 Uiso 1 1 calc R
H17B H 1.3923 0.0832 0.6721 0.026 Uiso 1 1 calc R
C3 C 0.7205(3) 0.06639(17) -0.0473(7) 0.0273(13) Uani 1 1 d .
H3A H 0.6916 0.0520 0.0049 0.041 Uiso 1 1 calc R
H3B H 0.7690 0.0636 0.0032 0.041 Uiso 1 1 calc R
H3C H 0.7137 0.0557 -0.1448 0.041 Uiso 1 1 calc R
N18 N 1.1817(4) 0.25827(19) 0.4663(8) 0.0542(19) Uani 1 1 d .
C23 C 1.2859(3) 0.19285(17) 0.2932(7) 0.0254(13) Uani 1 1 d .
H23A H 1.2960 0.2083 0.2142 0.038 Uiso 1 1 calc R
H23B H 1.3240 0.1954 0.3785 0.038 Uiso 1 1 calc R
H23C H 1.2433 0.2025 0.3153 0.038 Uiso 1 1 calc R
C39 C 0.8582(3) 0.2092(2) 0.7109(7) 0.0278(14) Uani 1 1 d .
H39 H 0.8301 0.2147 0.7759 0.033 Uiso 1 1 calc R
N10 N 1.1507(2) 0.13225(14) 0.3988(5) 0.0182(10) Uani 1 1 d .
C43 C 1.4891(4) -0.0036(2) 0.2309(8) 0.0363(16) Uani 1 1 d .
H43A H 1.5209 0.0165 0.2816 0.054 Uiso 1 1 calc R
H43B H 1.4526 0.0090 0.1582 0.054 Uiso 1 1 calc R
H43C H 1.5143 -0.0222 0.1840 0.054 Uiso 1 1 calc R
C44 C 1.4585(3) -0.02485(18) 0.3344(7) 0.0270(14) Uani 1 1 d .
C13 C 1.3658(3) 0.05770(16) 0.4167(6) 0.0194(12) Uani 1 1 d .
H13A H 1.4109 0.0460 0.4638 0.023 Uiso 1 1 calc R
H13B H 1.3599 0.0555 0.3113 0.023 Uiso 1 1 calc R
C21 C 1.3961(3) 0.12595(17) 0.3631(6) 0.0200(12) Uani 1 1 d .
H21A H 1.4376 0.1128 0.3457 0.024 Uiso 1 1 calc R
H21B H 1.4106 0.1513 0.4122 0.024 Uiso 1 1 calc R
C14 C 1.3076(3) 0.03493(16) 0.4626(6) 0.0191(12) Uani 1 1 d .
H14A H 1.3057 0.0076 0.4255 0.023 Uiso 1 1 calc R
H14B H 1.3172 0.0337 0.5689 0.023 Uiso 1 1 calc R
C1 C 0.5779(3) 0.10248(19) -0.0397(6) 0.0243(13) Uani 1 1 d .
H1A H 0.5297 0.1080 -0.0904 0.029 Uiso 1 1 calc R
H1B H 0.5822 0.0739 -0.0192 0.029 Uiso 1 1 calc R
C42 C 0.9403(3) 0.19230(17) 0.5062(6) 0.0183(11) Uani 1 1 d .
C20 C 1.2634(3) 0.18194(19) 0.6647(7) 0.0306(14) Uani 1 1 d .
H20A H 1.2794 0.1898 0.7657 0.046 Uiso 1 1 calc R
H20B H 1.2130 0.1808 0.6392 0.046 Uiso 1 1 calc R
H20C H 1.2791 0.2012 0.6033 0.046 Uiso 1 1 calc R
C10 C 0.6072(3) 0.19406(17) 0.1915(7) 0.0265(13) Uani 1 1 d .
H10A H 0.5894 0.2212 0.1721 0.032 Uiso 1 1 calc R
H10B H 0.6033 0.1866 0.2894 0.032 Uiso 1 1 calc R
C35 C 0.9792(3) 0.06145(16) 0.4705(6) 0.0221(12) Uani 1 1 d .
H35A H 0.9523 0.0463 0.5266 0.027 Uiso 1 1 calc R
H35B H 1.0288 0.0568 0.5122 0.027 Uiso 1 1 calc R
C11 C 0.7259(3) 0.21171(18) 0.3172(7) 0.0268(13) Uani 1 1 d .
H11A H 0.7135 0.2396 0.3195 0.040 Uiso 1 1 calc R
H11B H 0.7746 0.2094 0.3156 0.040 Uiso 1 1 calc R
H11C H 0.7180 0.1985 0.4029 0.040 Uiso 1 1 calc R
C5 C 0.5758(3) 0.10293(17) 0.2194(6) 0.0202(12) Uani 1 1 d .
H5A H 0.5311 0.0896 0.1822 0.024 Uiso 1 1 calc R
H5B H 0.5703 0.1216 0.2955 0.024 Uiso 1 1 calc R
C7 C 0.7089(3) 0.11332(19) 0.4636(6) 0.0251(13) Uani 1 1 d .
H7A H 0.6734 0.1338 0.4517 0.038 Uiso 1 1 calc R
H7B H 0.7546 0.1255 0.4906 0.038 Uiso 1 1 calc R
H7C H 0.7035 0.0950 0.5391 0.038 Uiso 1 1 calc R
C9 C 0.5640(3) 0.16595(18) 0.0816(7) 0.0276(14) Uani 1 1 d .
H9A H 0.5166 0.1646 0.0959 0.033 Uiso 1 1 calc R
H9B H 0.5615 0.1758 -0.0169 0.033 Uiso 1 1 calc R
O3 O 1.5221(4) 0.1853(2) 0.6782(7) 0.082(2) Uani 1 1 d .
C19 C 1.2706(3) 0.1134(2) 0.7457(7) 0.0318(15) Uani 1 1 d .
H19A H 1.2908 0.0874 0.7379 0.048 Uiso 1 1 calc R
H19B H 1.2202 0.1112 0.7214 0.048 Uiso 1 1 calc R
H19C H 1.2864 0.1232 0.8443 0.048 Uiso 1 1 calc R
C22 C 1.3444(3) 0.13416(18) 0.2158(7) 0.0241(13) Uani 1 1 d .
H22A H 1.3638 0.1538 0.1600 0.029 Uiso 1 1 calc R
H22B H 1.3351 0.1096 0.1586 0.029 Uiso 1 1 calc R
O5 O 1.6261(4) 0.1978(2) 0.6553(9) 0.106(3) Uani 1 1 d .
C33 C 1.0117(3) 0.06930(17) 0.1147(6) 0.0187(12) Uani 1 1 d .
H33 H 1.0149 0.0421 0.0947 0.022 Uiso 1 1 calc R
C45 C 1.4655(4) 0.2446(2) 0.3475(9) 0.0451(18) Uani 1 1 d .
H45A H 1.4354 0.2342 0.2593 0.068 Uiso 1 1 calc R
H45B H 1.4902 0.2228 0.4044 0.068 Uiso 1 1 calc R
H45C H 1.4987 0.2629 0.3226 0.068 Uiso 1 1 calc R
C34 C 0.9597(3) 0.04842(16) 0.3097(6) 0.0208(12) Uani 1 1 d .
H34A H 0.9804 0.0225 0.2984 0.025 Uiso 1 1 calc R
H34B H 0.9091 0.0463 0.2753 0.025 Uiso 1 1 calc R
C2 C 0.6268(3) 0.11441(19) -0.1361(6) 0.0234(12) Uani 1 1 d .
H2A H 0.6174 0.0979 -0.2238 0.028 Uiso 1 1 calc R
H2B H 0.6185 0.1422 -0.1661 0.028 Uiso 1 1 calc R
C8 C 0.7568(3) 0.05994(19) 0.3476(7) 0.0299(14) Uani 1 1 d .
H8A H 0.8023 0.0723 0.3745 0.045 Uiso 1 1 calc R
H8B H 0.7527 0.0450 0.2584 0.045 Uiso 1 1 calc R
H8C H 0.7510 0.0422 0.4245 0.045 Uiso 1 1 calc R
O12 O 1.1927(3) 0.01484(16) -0.1434(6) 0.0469(13) Uani 1 1 d .
C12 C 0.6926(3) 0.21545(17) 0.0544(7) 0.0262(13) Uani 1 1 d .
H12A H 0.6601 0.2060 -0.0324 0.039 Uiso 1 1 calc R
H12B H 0.7398 0.2116 0.0444 0.039 Uiso 1 1 calc R
H12C H 0.6846 0.2435 0.0675 0.039 Uiso 1 1 calc R

loop_
_atom_site_aniso_label
_atom_site_aniso_U_11
_atom_site_aniso_U_22
_atom_site_aniso_U_33
_atom_site_aniso_U_23
_atom_site_aniso_U_13
_atom_site_aniso_U_12
Ru1 0.0105(2) 0.0151(2) 0.0147(2) 0.00019(17) 0.00285(16) -0.00026(16)
Co1 0.0113(3) 0.0134(3) 0.0112(4) 0.0006(3) 0.0028(3) -0.0003(3)
Co2 0.0110(3) 0.0169(4) 0.0138(4) -0.0009(3) 0.0020(3) 0.0006(3)
C48 0.026(3) 0.020(3) 0.044(4) -0.006(3) 0.007(3) 0.007(3)
C25 0.015(3) 0.013(3) 0.019(3) 0.000(2) 0.004(2) 0.000(2)
C26 0.017(3) 0.018(3) 0.015(3) -0.001(2) 0.007(2) 0.001(2)
C46 0.033(4) 0.030(3) 0.031(4) 0.002(3) -0.005(3) -0.009(3)
N5 0.012(2) 0.020(2) 0.021(2) -0.0024(19) 0.0023(19) 0.0016(18)
O10 0.033(3) 0.036(3) 0.048(3) 0.001(2) 0.022(2) 0.008(2)
O11 0.034(3) 0.059(3) 0.024(2) 0.001(2) 0.003(2) -0.020(2)
O2 0.0167(19) 0.0170(19) 0.0179(19) -0.0036(15) 0.0047(16) -0.0006(15)
O1 0.0137(18) 0.023(2) 0.019(2) 0.0005(16) 0.0045(15) 0.0005(15)
N6 0.016(2) 0.018(2) 0.016(2) -0.0015(18) 0.0027(18) -0.0021(18)
N7 0.019(2) 0.029(3) 0.017(2) -0.007(2) 0.001(2) 0.005(2)
O7 0.051(3) 0.035(3) 0.027(2) -0.010(2) 0.018(2) 0.000(2)
O9 0.038(3) 0.042(3) 0.055(3) 0.017(2) 0.018(2) 0.015(2)
N3 0.018(2) 0.020(2) 0.017(2) 0.0035(19) 0.0037(19) 0.0018(19)
N1 0.013(2) 0.020(2) 0.018(2) -0.0014(19) 0.0050(19) 0.0002(18)
N2 0.020(2) 0.019(2) 0.017(2) -0.0013(19) 0.0066(19) -0.0011(19)
O6 0.047(3) 0.056(3) 0.030(3) -0.012(2) 0.023(2) -0.017(2)
N15 0.021(3) 0.019(2) 0.029(3) -0.004(2) 0.007(2) -0.006(2)
N4 0.025(3) 0.015(2) 0.022(3) 0.0003(19) 0.011(2) 0.0012(19)
N8 0.014(2) 0.021(2) 0.021(2) 0.0027(19) 0.0061(19) 0.0017(18)
N11 0.012(2) 0.013(2) 0.020(2) -0.0014(18) 0.0007(19) -0.0023(17)
O8 0.029(3) 0.049(3) 0.039(3) -0.001(2) 0.000(2) -0.016(2)
N14 0.018(2) 0.027(3) 0.019(3) 0.003(2) 0.001(2) -0.001(2)
C38 0.014(3) 0.040(4) 0.019(3) -0.002(3) 0.001(2) -0.004(3)
N9 0.017(3) 0.023(2) 0.016(2) 0.0004(19) 0.0065(19) -0.0036(19)
C29 0.022(3) 0.038(4) 0.015(3) 0.000(3) 0.003(2) -0.006(3)
C41 0.019(3) 0.023(3) 0.026(3) -0.002(2) 0.004(2) 0.000(2)
O4 0.061(4) 0.076(4) 0.029(3) -0.014(3) 0.010(3) 0.014(3)
C32 0.015(3) 0.025(3) 0.011(3) -0.004(2) 0.002(2) -0.002(2)
C31 0.014(3) 0.026(3) 0.024(3) -0.006(2) 0.001(2) -0.002(2)
C16 0.021(3) 0.022(3) 0.024(3) -0.002(2) 0.001(2) -0.003(2)
N13 0.035(3) 0.024(3) 0.023(3) 0.005(2) 0.000(2) -0.003(2)
N12 0.017(2) 0.020(2) 0.015(2) 0.0034(19) 0.0045(19) -0.0010(19)
C47 0.027(3) 0.031(3) 0.044(4) -0.005(3) 0.005(3) -0.003(3)
C37 0.012(3) 0.026(3) 0.016(3) -0.003(2) 0.002(2) -0.001(2)
C30 0.018(3) 0.041(4) 0.017(3) -0.009(3) 0.005(2) -0.004(3)
C24 0.024(3) 0.031(3) 0.023(3) 0.008(3) 0.004(3) -0.001(3)
C18 0.019(3) 0.032(3) 0.021(3) -0.012(3) -0.003(2) 0.004(2)
C40 0.024(3) 0.029(3) 0.029(3) -0.011(3) 0.001(3) 0.005(3)
C28 0.017(3) 0.027(3) 0.019(3) 0.002(2) 0.002(2) -0.002(2)
N16 0.056(4) 0.032(3) 0.046(4) -0.008(3) 0.027(3) -0.011(3)
C36 0.013(3) 0.022(3) 0.025(3) 0.004(2) 0.005(2) -0.003(2)
C6 0.025(3) 0.021(3) 0.020(3) 0.001(2) 0.011(2) -0.006(2)
C27 0.013(3) 0.027(3) 0.009(3) -0.001(2) -0.001(2) -0.004(2)
C4 0.029(3) 0.030(3) 0.014(3) -0.001(2) 0.008(2) -0.003(3)
N17 0.047(4) 0.052(4) 0.039(4) -0.011(3) 0.008(3) 0.006(3)
C15 0.022(3) 0.022(3) 0.029(3) 0.004(2) 0.011(3) 0.000(2)
C17 0.015(3) 0.030(3) 0.018(3) -0.007(2) -0.001(2) 0.004(2)
C3 0.038(4) 0.023(3) 0.024(3) -0.001(2) 0.013(3) 0.004(3)
N18 0.045(4) 0.036(4) 0.068(5) -0.020(3) -0.014(4) 0.014(3)
C23 0.027(3) 0.020(3) 0.030(3) 0.000(3) 0.008(3) 0.000(2)
C39 0.023(3) 0.039(4) 0.023(3) -0.010(3) 0.008(3) -0.001(3)
N10 0.015(2) 0.020(2) 0.020(2) -0.0003(19) 0.0031(19) 0.0010(18)
C43 0.039(4) 0.030(4) 0.042(4) 0.001(3) 0.014(3) -0.005(3)
C44 0.024(3) 0.021(3) 0.034(4) -0.010(3) 0.003(3) 0.000(2)
C13 0.016(3) 0.020(3) 0.022(3) -0.003(2) 0.004(2) 0.004(2)
C21 0.013(3) 0.023(3) 0.025(3) -0.003(2) 0.007(2) -0.003(2)
C14 0.018(3) 0.020(3) 0.019(3) 0.002(2) 0.003(2) 0.003(2)
C1 0.018(3) 0.030(3) 0.023(3) -0.002(3) 0.001(2) -0.008(2)
C42 0.009(2) 0.030(3) 0.014(3) -0.003(2) 0.000(2) 0.001(2)
C20 0.027(3) 0.033(3) 0.030(3) -0.013(3) 0.003(3) 0.008(3)
C10 0.028(3) 0.019(3) 0.038(4) 0.002(3) 0.018(3) 0.007(2)
C35 0.022(3) 0.018(3) 0.028(3) 0.005(2) 0.009(3) 0.006(2)
C11 0.036(4) 0.021(3) 0.025(3) -0.008(3) 0.011(3) -0.006(3)
C5 0.015(3) 0.025(3) 0.023(3) 0.000(2) 0.008(2) -0.003(2)
C7 0.025(3) 0.035(3) 0.015(3) 0.000(3) 0.003(2) -0.007(3)
C9 0.018(3) 0.030(3) 0.037(4) 0.008(3) 0.009(3) 0.007(2)
O3 0.105(5) 0.104(5) 0.055(4) 0.024(4) 0.053(4) 0.065(5)
C19 0.027(3) 0.044(4) 0.025(3) -0.001(3) 0.009(3) 0.004(3)
C22 0.024(3) 0.028(3) 0.026(3) 0.001(3) 0.017(3) -0.002(2)
O5 0.095(5) 0.063(4) 0.119(6) 0.058(4) -0.059(5) -0.059(4)
C33 0.013(3) 0.019(3) 0.020(3) -0.003(2) -0.003(2) -0.002(2)
C45 0.062(5) 0.034(4) 0.045(4) 0.003(3) 0.022(4) -0.002(4)
C34 0.019(3) 0.014(3) 0.030(3) 0.003(2) 0.007(2) -0.002(2)
C2 0.024(3) 0.029(3) 0.016(3) -0.004(2) 0.002(2) -0.007(2)
C8 0.030(3) 0.027(3) 0.031(4) 0.015(3) 0.006(3) 0.005(3)
O12 0.049(3) 0.054(3) 0.039(3) 0.000(2) 0.013(2) 0.006(3)
C12 0.030(3) 0.018(3) 0.033(3) 0.005(3) 0.014(3) 0.000(2)

loop_
_atom_type_symbol
_atom_type_description
_atom_type_scat_dispersion_real
_atom_type_scat_dispersion_imag
_atom_type_scat_source
C C 0.0033 0.0016 'International Tables Vol C Tables 4.2.6.8 and 6.1.1.4'
H H 0.0000 0.0000 'International Tables Vol C Tables 4.2.6.8 and 6.1.1.4'
N N 0.0061 0.0033 'International Tables Vol C Tables 4.2.6.8 and 6.1.1.4'
O O 0.0106 0.0060 'International Tables Vol C Tables 4.2.6.8 and 6.1.1.4'
Co Co 0.3494 0.9721 'International Tables Vol C Tables 4.2.6.8 and 6.1.1.4'
Ru Ru -1.2594 0.8363 'International Tables Vol C Tables 4.2.6.8 and 6.1.1.4'

loop_
_geom_angle_atom_site_label_1
_geom_angle_atom_site_label_2
_geom_angle_atom_site_label_3
_geom_angle
N12 Ru1 N11 81.72(18)
N12 Ru1 O1 169.58(17)
N11 Ru1 O1 90.36(17)
N12 Ru1 O2 90.08(17)
N11 Ru1 O2 170.92(17)
O1 Ru1 O2 98.23(15)
N12 Ru1 C25 84.4(2)
N11 Ru1 C25 93.89(19)
O1 Ru1 C25 89.43(18)
O2 Ru1 C25 89.17(18)
N12 Ru1 C26 96.54(19)
N11 Ru1 C26 87.12(19)
O1 Ru1 C26 89.77(18)
O2 Ru1 C26 89.95(18)
C25 Ru1 C26 178.7(2)
N9 Co1 N3 99.45(18)
N9 Co1 N4 98.79(19)
N3 Co1 N4 117.33(18)
N9 Co1 N2 96.44(18)
N3 Co1 N2 117.58(18)
N4 Co1 N2 119.06(18)
N9 Co1 N1 178.28(18)
N3 Co1 N1 81.96(17)
N4 Co1 N1 81.38(17)
N2 Co1 N1 82.01(17)
N10 Co2 N8 100.07(18)
N10 Co2 N6 96.23(18)
N8 Co2 N6 117.18(18)
N10 Co2 N7 99.69(18)
N8 Co2 N7 118.01(19)
N6 Co2 N7 118.12(18)
N10 Co2 N5 177.75(18)
N8 Co2 N5 81.05(17)
N6 Co2 N5 81.52(17)
N7 Co2 N5 81.42(17)
N18 C48 C47 179.0(7)
N9 C25 Ru1 176.1(5)
N10 C26 Ru1 176.1(5)
N17 C46 C45 178.0(8)
C21 N5 C13 111.0(4)
C21 N5 C17 111.2(4)
C13 N5 C17 111.0(4)
C21 N5 Co2 108.0(3)
C13 N5 Co2 107.5(3)
C17 N5 Co2 108.0(3)
C42 O2 Ru1 121.7(3)
C27 O1 Ru1 123.5(3)
C16 N6 C15 107.3(4)
C16 N6 C14 109.7(4)
C15 N6 C14 109.5(4)
C16 N6 Co2 106.5(3)
C15 N6 Co2 114.9(3)
C14 N6 Co2 108.8(3)
C18 N7 C19 110.6(5)
C18 N7 C20 109.6(5)
C19 N7 C20 107.6(5)
C18 N7 Co2 109.0(3)
C19 N7 Co2 106.8(4)
C20 N7 Co2 113.3(4)
C7 N3 C8 108.0(5)
C7 N3 C6 109.7(4)
C8 N3 C6 109.2(5)
C7 N3 Co1 109.1(3)
C8 N3 Co1 112.2(3)
C6 N3 Co1 108.6(3)
C1 N1 C5 111.3(4)
C1 N1 C9 111.5(5)
C5 N1 C9 111.0(4)
C1 N1 Co1 107.4(3)
C5 N1 Co1 107.5(3)
C9 N1 Co1 107.9(3)
C2 N2 C3 110.4(5)
C2 N2 C4 109.5(4)
C3 N2 C4 108.0(4)
C2 N2 Co1 107.6(3)
C3 N2 Co1 109.7(3)
C4 N2 Co1 111.7(3)
O10 N15 O11 120.3(5)
O10 N15 O9 118.8(5)
O11 N15 O9 120.9(5)
C11 N4 C10 109.3(5)
C11 N4 C12 107.8(4)
C10 N4 C12 110.5(5)
C11 N4 Co1 112.8(4)
C10 N4 Co1 109.0(3)
C12 N4 Co1 107.4(3)
C23 N8 C24 107.7(4)
C23 N8 C22 110.0(4)
C24 N8 C22 107.6(4)
C23 N8 Co2 106.9(3)
C24 N8 Co2 114.0(3)
C22 N8 Co2 110.6(3)
C33 N11 C34 120.4(5)
C33 N11 Ru1 126.3(4)
C34 N11 Ru1 113.2(3)
O6 N14 O8 120.8(5)
O6 N14 O7 119.2(5)
O8 N14 O7 119.9(5)
C39 C38 C37 122.1(6)
C39 C38 H38 119.0
C37 C38 H38 119.0
C25 N9 Co1 171.9(4)
C30 C29 C28 121.2(6)
C30 C29 H29 119.4
C28 C29 H29 119.4
C40 C41 C42 121.1(6)
C40 C41 H41 119.5
C42 C41 H41 119.5
C31 C32 C27 119.4(5)
C31 C32 C33 115.8(5)
C27 C32 C33 124.6(5)
C30 C31 C32 121.0(5)
C30 C31 H31 119.5
C32 C31 H31 119.5
N6 C16 H16A 109.5
N6 C16 H16B 109.5
H16A C16 H16B 109.5
N6 C16 H16C 109.5
H16A C16 H16C 109.5
H16B C16 H16C 109.5
O5 N13 O4 120.5(7)
O5 N13 O3 122.6(8)
O4 N13 O3 116.8(7)
C36 N12 C35 121.3(5)
C36 N12 Ru1 125.1(4)
C35 N12 Ru1 113.0(3)
C48 C47 H47A 109.5
C48 C47 H47B 109.5
H47A C47 H47B 109.5
C48 C47 H47C 109.5
H47A C47 H47C 109.5
H47B C47 H47C 109.5
C38 C37 C42 119.5(5)
C38 C37 C36 116.6(5)
C42 C37 C36 123.7(5)
C31 C30 C29 119.8(5)
C31 C30 H30 120.1
C29 C30 H30 120.1
N8 C24 H24A 109.5
N8 C24 H24B 109.5
H24A C24 H24B 109.5
N8 C24 H24C 109.5
H24A C24 H24C 109.5
H24B C24 H24C 109.5
N7 C18 C17 110.3(5)
N7 C18 H18A 109.6
C17 C18 H18A 109.6
N7 C18 H18B 109.6
C17 C18 H18B 109.6
H18A C18 H18B 108.1
C41 C40 C39 121.1(6)
C41 C40 H40 119.4
C39 C40 H40 119.4
C29 C28 C27 120.3(5)
C29 C28 H28 119.8
C27 C28 H28 119.8
N12 C36 C37 124.8(5)
N12 C36 H36 117.6
C37 C36 H36 117.6
N3 C6 C5 110.3(4)
N3 C6 H6A 109.6
C5 C6 H6A 109.6
N3 C6 H6B 109.6
C5 C6 H6B 109.6
H6A C6 H6B 108.1
O1 C27 C28 117.3(5)
O1 C27 C32 124.3(5)
C28 C27 C32 118.3(5)
N2 C4 H4A 109.5
N2 C4 H4B 109.5
H4A C4 H4B 109.5
N2 C4 H4C 109.5
H4A C4 H4C 109.5
H4B C4 H4C 109.5
N6 C15 H15A 109.5
N6 C15 H15B 109.5
H15A C15 H15B 109.5
N6 C15 H15C 109.5
H15A C15 H15C 109.5
H15B C15 H15C 109.5
N5 C17 C18 109.4(4)
N5 C17 H17A 109.8
C18 C17 H17A 109.8
N5 C17 H17B 109.8
C18 C17 H17B 109.8
H17A C17 H17B 108.2
N2 C3 H3A 109.5
N2 C3 H3B 109.5
H3A C3 H3B 109.5
N2 C3 H3C 109.5
H3A C3 H3C 109.5
H3B C3 H3C 109.5
N8 C23 H23A 109.5
N8 C23 H23B 109.5
H23A C23 H23B 109.5
N8 C23 H23C 109.5
H23A C23 H23C 109.5
H23B C23 H23C 109.5
C38 C39 C40 118.3(5)
C38 C39 H39 120.8
C40 C39 H39 120.8
C26 N10 Co2 167.7(4)
C44 C43 H43A 109.5
C44 C43 H43B 109.5
H43A C43 H43B 109.5
C44 C43 H43C 109.5
H43A C43 H43C 109.5
H43B C43 H43C 109.5
N16 C44 C43 178.8(8)
N5 C13 C14 110.3(4)
N5 C13 H13A 109.6
C14 C13 H13A 109.6
N5 C13 H13B 109.6
C14 C13 H13B 109.6
H13A C13 H13B 108.1
N5 C21 C22 111.6(4)
N5 C21 H21A 109.3
C22 C21 H21A 109.3
N5 C21 H21B 109.3
C22 C21 H21B 109.3
H21A C21 H21B 108.0
N6 C14 C13 110.0(4)
N6 C14 H14A 109.7
C13 C14 H14A 109.7
N6 C14 H14B 109.7
C13 C14 H14B 109.7
H14A C14 H14B 108.2
N1 C1 C2 109.7(4)
N1 C1 H1A 109.7
C2 C1 H1A 109.7
N1 C1 H1B 109.7
C2 C1 H1B 109.7
H1A C1 H1B 108.2
O2 C42 C41 117.3(5)
O2 C42 C37 124.8(5)
C41 C42 C37 117.8(5)
N7 C20 H20A 109.5
N7 C20 H20B 109.5
H20A C20 H20B 109.5
N7 C20 H20C 109.5
H20A C20 H20C 109.5
H20B C20 H20C 109.5
N4 C10 C9 110.7(5)
N4 C10 H10A 109.5
C9 C10 H10A 109.5
N4 C10 H10B 109.5
C9 C10 H10B 109.5
H10A C10 H10B 108.1
N12 C35 C34 107.4(4)
N12 C35 H35A 110.2
C34 C35 H35A 110.2
N12 C35 H35B 110.2
C34 C35 H35B 110.2
H35A C35 H35B 108.5
N4 C11 H11A 109.5
N4 C11 H11B 109.5
H11A C11 H11B 109.5
N4 C11 H11C 109.5
H11A C11 H11C 109.5
H11B C11 H11C 109.5
N1 C5 C6 110.2(4)
N1 C5 H5A 109.6
C6 C5 H5A 109.6
N1 C5 H5B 109.6
C6 C5 H5B 109.6
H5A C5 H5B 108.1
N3 C7 H7A 109.5
N3 C7 H7B 109.5
H7A C7 H7B 109.5
N3 C7 H7C 109.5
H7A C7 H7C 109.5
H7B C7 H7C 109.5
N1 C9 C10 109.9(5)
N1 C9 H9A 109.7
C10 C9 H9A 109.7
N1 C9 H9B 109.7
C10 C9 H9B 109.7
H9A C9 H9B 108.2
N7 C19 H19A 109.5
N7 C19 H19B 109.5
H19A C19 H19B 109.5
N7 C19 H19C 109.5
H19A C19 H19C 109.5
H19B C19 H19C 109.5
N8 C22 C21 107.3(4)
N8 C22 H22A 110.3
C21 C22 H22A 110.3
N8 C22 H22B 110.3
C21 C22 H22B 110.3
H22A C22 H22B 108.5
N11 C33 C32 124.0(5)
N11 C33 H33 118.0
C32 C33 H33 118.0
C46 C45 H45A 109.5
C46 C45 H45B 109.5
H45A C45 H45B 109.5
C46 C45 H45C 109.5
H45A C45 H45C 109.5
H45B C45 H45C 109.5
N11 C34 C35 107.1(4)
N11 C34 H34A 110.3
C35 C34 H34A 110.3
N11 C34 H34B 110.3
C35 C34 H34B 110.3
H34A C34 H34B 108.6
N2 C2 C1 110.3(5)
N2 C2 H2A 109.6
C1 C2 H2A 109.6
N2 C2 H2B 109.6
C1 C2 H2B 109.6
H2A C2 H2B 108.1
N3 C8 H8A 109.5
N3 C8 H8B 109.5
H8A C8 H8B 109.5
N3 C8 H8C 109.5
H8A C8 H8C 109.5
H8B C8 H8C 109.5
N4 C12 H12A 109.5
N4 C12 H12B 109.5
H12A C12 H12B 109.5
N4 C12 H12C 109.5
H12A C12 H12C 109.5
H12B C12 H12C 109.5

loop_
_geom_bond_atom_site_label_1
_geom_bond_atom_site_label_2
_geom_bond_distance
Ru1 N12 2.010(4)
Ru1 N11 2.011(4)
Ru1 O1 2.015(4)
Ru1 O2 2.017(4)
Ru1 C25 2.032(5)
Ru1 C26 2.067(5)
Co1 N9 1.997(5)
Co1 N3 2.109(5)
Co1 N4 2.114(5)
Co1 N2 2.114(5)
Co1 N1 2.194(4)
Co2 N10 2.021(5)
Co2 N8 2.121(5)
Co2 N6 2.122(4)
Co2 N7 2.127(5)
Co2 N5 2.206(4)
C48 N18 1.145(9)
C48 C47 1.420(9)
C25 N9 1.153(7)
C26 N10 1.148(7)
C46 N17 1.132(9)
C46 C45 1.454(10)
N5 C21 1.469(7)
N5 C13 1.480(7)
N5 C17 1.485(7)
O10 N15 1.232(6)
O11 N15 1.248(7)
O2 C42 1.326(6)
O1 C27 1.329(7)
N6 C16 1.484(7)
N6 C15 1.485(7)
N6 C14 1.491(7)
N7 C18 1.481(7)
N7 C19 1.482(8)
N7 C20 1.492(7)
O7 N14 1.251(6)
O9 N15 1.250(7)
N3 C7 1.467(7)
N3 C8 1.484(7)
N3 C6 1.484(7)
N1 C1 1.473(7)
N1 C5 1.482(7)
N1 C9 1.486(7)
N2 C2 1.477(7)
N2 C3 1.478(7)
N2 C4 1.487(7)
O6 N14 1.234(6)
N4 C11 1.479(7)
N4 C10 1.484(7)
N4 C12 1.488(7)
N8 C23 1.486(7)
N8 C24 1.486(7)
N8 C22 1.517(7)
N11 C33 1.284(7)
N11 C34 1.473(7)
O8 N14 1.238(6)
C38 C39 1.375(9)
C38 C37 1.407(8)
C38 H38 0.9300
C29 C30 1.377(9)
C29 C28 1.390(8)
C29 H29 0.9300
C41 C40 1.386(8)
C41 C42 1.408(8)
C41 H41 0.9300
O4 N13 1.224(7)
C32 C31 1.412(8)
C32 C27 1.416(8)
C32 C33 1.460(8)
C31 C30 1.370(8)
C31 H31 0.9300
C16 H16A 0.9600
C16 H16B 0.9600
C16 H16C 0.9600
N13 O5 1.199(8)
N13 O3 1.238(8)
N12 C36 1.273(7)
N12 C35 1.473(7)
C47 H47A 0.9600
C47 H47B 0.9600
C47 H47C 0.9600
C37 C42 1.416(8)
C37 C36 1.454(8)
C30 H30 0.9300
C24 H24A 0.9600
C24 H24B 0.9600
C24 H24C 0.9600
C18 C17 1.528(8)
C18 H18A 0.9700
C18 H18B 0.9700
C40 C39 1.398(9)
C40 H40 0.9300
C28 C27 1.408(8)
C28 H28 0.9300
N16 C44 1.144(8)
C36 H36 0.9300
C6 C5 1.514(8)
C6 H6A 0.9700
C6 H6B 0.9700
C4 H4A 0.9600
C4 H4B 0.9600
C4 H4C 0.9600
C15 H15A 0.9600
C15 H15B 0.9600
C15 H15C 0.9600
C17 H17A 0.9700
C17 H17B 0.9700
C3 H3A 0.9600
C3 H3B 0.9600
C3 H3C 0.9600
C23 H23A 0.9600
C23 H23B 0.9600
C23 H23C 0.9600
C39 H39 0.9300
C43 C44 1.440(9)
C43 H43A 0.9600
C43 H43B 0.9600
C43 H43C 0.9600
C13 C14 1.513(8)
C13 H13A 0.9700
C13 H13B 0.9700
C21 C22 1.532(8)
C21 H21A 0.9700
C21 H21B 0.9700
C14 H14A 0.9700
C14 H14B 0.9700
C1 C2 1.516(8)
C1 H1A 0.9700
C1 H1B 0.9700
C20 H20A 0.9600
C20 H20B 0.9600
C20 H20C 0.9600
C10 C9 1.497(9)
C10 H10A 0.9700
C10 H10B 0.9700
C35 C34 1.527(8)
C35 H35A 0.9700
C35 H35B 0.9700
C11 H11A 0.9600
C11 H11B 0.9600
C11 H11C 0.9600
C5 H5A 0.9700
C5 H5B 0.9700
C7 H7A 0.9600
C7 H7B 0.9600
C7 H7C 0.9600
C9 H9A 0.9700
C9 H9B 0.9700
C19 H19A 0.9600
C19 H19B 0.9600
C19 H19C 0.9600
C22 H22A 0.9700
C22 H22B 0.9700
C33 H33 0.9300
C45 H45A 0.9600
C45 H45B 0.9600
C45 H45C 0.9600
C34 H34A 0.9700
C34 H34B 0.9700
C2 H2A 0.9700
C2 H2B 0.9700
C8 H8A 0.9600
C8 H8B 0.9600
C8 H8C 0.9600
C12 H12A 0.9600
C12 H12B 0.9600
C12 H12C 0.9600
